data_4510658
loop_
_publ_author_name
'Murata, Tsuyoshi'
'Saito, Gunzi'
'Nakamura, Kenji'
'Maesato, Mitsuhiko'
'Hiramatsu, Takaaki'
'Yoshida, Yukihiro'

_publ_section_title
;
 Exploration of Charge-Transfer Solids Utilizing Nucleobases:
 Nanoarchitectures by Hydrogen-Bonds in the Ionic Assemblies of Guanine
 and TCNQ Derivatives
;
_journal_issue 7
_journal_name_full 'Crystal Growth &amp; Design'
_journal_page_first 2778
_journal_paper_doi 10.1021/cg400059h
_journal_volume 13
_journal_year 2013
_chemical_formula_sum 'C21 H14 F4 N9 O'
_chemical_formula_weight 484.40
_chemical_name_common (BuGH)(F4TCNQ)
_chemical_name_systematic
; 
 ? 
;
_space_group_IT_number 15
_symmetry_cell_setting monoclinic
_symmetry_space_group_name_Hall '-I 2ya'
_symmetry_space_group_name_H-M 'I 1 2/a 1'
_atom_sites_solution_hydrogens geom
_atom_sites_solution_primary direct
_atom_sites_solution_secondary difmap
_audit_creation_method SHELXL-97
_cell_angle_alpha 90.00
_cell_angle_beta 99.016(8)
_cell_angle_gamma 90.00
_cell_formula_units_Z 8
_cell_length_a 21.8346(15)
_cell_length_b 6.8446(3)
_cell_length_c 29.771(3)
_cell_measurement_reflns_used 3132
_cell_measurement_temperature 290(2)
_cell_measurement_theta_max 68.22
_cell_measurement_theta_min 4.10
_cell_volume 4394.3(6)
_computing_cell_refinement 'RAPID AUTO'
_computing_data_collection 'RAPID AUTO (Rigaku, ????)'
_computing_data_reduction 'RAPID AUTO'
_computing_molecular_graphics 'CrystalStructure 4.0 (Rigaku, 2010)'
_computing_publication_material 'CrystalStructure 4.0'
_computing_structure_refinement 'SHELXL97 (Sheldrick, 2008)'
_computing_structure_solution 'SHELXS97 (Sheldrick, 2008)'
_diffrn_ambient_temperature 290(2)
_diffrn_detector_area_resol_mean 10.000
_diffrn_measured_fraction_theta_full 1.000
_diffrn_measured_fraction_theta_max 1.000
_diffrn_measurement_device_type 'Rigaku R-AXIS RAPID 191R'
_diffrn_measurement_method \w
_diffrn_radiation_monochromator graphite
_diffrn_radiation_source 'fine-focus sealed tube'
_diffrn_radiation_type CuK\a
_diffrn_radiation_wavelength 1.54187
_diffrn_reflns_av_R_equivalents 0.0412
_diffrn_reflns_av_sigmaI/netI 16.9014
_diffrn_reflns_limit_h_max 26
_diffrn_reflns_limit_h_min -26
_diffrn_reflns_limit_k_max 8
_diffrn_reflns_limit_k_min -8
_diffrn_reflns_limit_l_max 35
_diffrn_reflns_limit_l_min -35
_diffrn_reflns_number 19751
_diffrn_reflns_theta_full 68.24
_diffrn_reflns_theta_max 68.24
_diffrn_reflns_theta_min 3.01
_diffrn_standards_number 0
_exptl_absorpt_coefficient_mu 1.047
_exptl_absorpt_correction_T_max 0.9025
_exptl_absorpt_correction_T_min 0.9025
_exptl_absorpt_correction_type multi-scan
_exptl_absorpt_process_details '(Higashi, 2009)'
_exptl_crystal_colour blue
_exptl_crystal_density_diffrn 1.464
_exptl_crystal_density_method 'not measured'
_exptl_crystal_description needle
_exptl_crystal_F_000 1976
_exptl_crystal_size_max 0.10
_exptl_crystal_size_mid 0.10
_exptl_crystal_size_min 0.10
_refine_diff_density_max 0.595
_refine_diff_density_min -0.297
_refine_diff_density_rms 0.072
_refine_ls_extinction_method none
_refine_ls_goodness_of_fit_ref 1.050
_refine_ls_hydrogen_treatment constr
_refine_ls_matrix_type full
_refine_ls_number_parameters 316
_refine_ls_number_reflns 4016
_refine_ls_number_restraints 0
_refine_ls_restrained_S_all 1.050
_refine_ls_R_factor_all 0.3859
_refine_ls_R_factor_gt 0.0613
_refine_ls_shift/su_max 0.000
_refine_ls_shift/su_mean 0.000
_refine_ls_structure_factor_coef Fsqd
_refine_ls_weighting_details 'calc w=1/[\s^2^(Fo^2^)+(0.1136P)^2^+0.0000P] where P=(Fo^2^+2Fc^2^)/3'
_refine_ls_weighting_scheme calc
_refine_ls_wR_factor_gt 0.1806
_refine_ls_wR_factor_ref 0.1935
_reflns_number_gt 2381
_reflns_number_total 4016
_reflns_threshold_expression >2sigma(I)
_cod_data_source_file cg400059h_si_004.cif
_cod_data_source_block BuGH-F4TCNQ
_cod_database_code 4510658

loop_
_symmetry_equiv_pos_as_xyz
'x, y, z'
'-x+1/2, y, -z'
'x+1/2, y+1/2, z+1/2'
'-x+1, y+1/2, -z+1/2'
'-x, -y, -z'
'x-1/2, -y, z'
'-x+1/2, -y+1/2, -z+1/2'
'x, -y+1/2, z+1/2'

loop_
_atom_site_label
_atom_site_type_symbol
_atom_site_fract_x
_atom_site_fract_y
_atom_site_fract_z
_atom_site_U_iso_or_equiv
_atom_site_adp_type
_atom_site_occupancy
_atom_site_symmetry_multiplicity
_atom_site_calc_flag
_atom_site_refinement_flags
F20 F -0.08033(7) 0.8777(3) 0.42758(6) 0.0606(5) Uani 1 1 d .
F21 F -0.08170(7) 0.7986(3) 0.51337(6) 0.0637(5) Uani 1 1 d .
F23 F 0.13060(7) 0.6897(3) 0.44432(6) 0.0690(5) Uani 1 1 d .
F24 F 0.12913(7) 0.6094(3) 0.52991(6) 0.0713(6) Uani 1 1 d .
O6 O 0.00577(8) 0.4334(3) 0.73003(7) 0.0547(5) Uani 1 1 d .
N1 N 0.09094(9) 0.6267(3) 0.72870(8) 0.0454(6) Uani 1 1 d .
H1 H 0.0677 0.7149 0.7142 0.054 Uiso 1 1 calc R
N3 N 0.19379(8) 0.5492(3) 0.76251(7) 0.0427(5) Uani 1 1 d .
N9 N 0.19617(9) 0.2408(3) 0.80375(8) 0.0461(6) Uani 1 1 d .
N7 N 0.09893(9) 0.1568(3) 0.78648(8) 0.0465(6) Uani 1 1 d .
H7 H 0.0650 0.0917 0.7850 0.056 Uiso 1 1 calc R
N2 N 0.17239(10) 0.8341(3) 0.72240(9) 0.0558(7) Uani 1 1 d .
H2A H 0.2109 0.8665 0.7281 0.067 Uiso 1 1 calc R
H2B H 0.1461 0.9102 0.7065 0.067 Uiso 1 1 calc R
N16 N -0.06308(14) 0.9779(4) 0.32905(10) 0.0796(9) Uani 1 1 d .
N14 N 0.12106(14) 0.8066(4) 0.34374(10) 0.0717(8) Uani 1 1 d .
N27 N -0.06962(16) 0.6839(5) 0.61547(12) 0.0872(10) Uani 1 1 d .
N25 N 0.11663(17) 0.5414(6) 0.62991(11) 0.0947(11) Uani 1 1 d .
C2 C 0.15357(11) 0.6667(4) 0.73806(9) 0.0434(6) Uani 1 1 d .
C4 C 0.16647(10) 0.3870(4) 0.77585(9) 0.0402(6) Uani 1 1 d .
C5 C 0.10605(10) 0.3331(4) 0.76569(9) 0.0401(6) Uani 1 1 d .
C6 C 0.06216(11) 0.4598(4) 0.74029(9) 0.0431(6) Uani 1 1 d .
C8 C 0.15336(12) 0.1055(4) 0.80903(10) 0.0497(7) Uani 1 1 d .
H8 H 0.1610 -0.0080 0.8261 0.060 Uiso 1 1 calc R
C10 C 0.26104(11) 0.2425(5) 0.82645(11) 0.0562(8) Uani 1 1 d .
H10A H 0.2876 0.2826 0.8048 0.067 Uiso 1 1 calc R
H10B H 0.2731 0.1114 0.8366 0.067 Uiso 1 1 calc R
C11 C 0.27056(16) 0.3793(7) 0.86676(14) 0.0962(14) Uani 1 1 d .
H11A H 0.3147 0.3907 0.8776 0.115 Uiso 1 1 calc R
H11B H 0.2554 0.5078 0.8567 0.115 Uiso 1 1 calc R
C12 C 0.2395(2) 0.3180(13) 0.90501(19) 0.181(3) Uani 1 1 d .
H12A H 0.2541 0.1897 0.9155 0.218 Uiso 1 1 calc R
H12B H 0.1950 0.3106 0.8951 0.218 Uiso 1 1 calc R
C13 C 0.2533(4) 0.462(2) 0.9428(3) 0.313(7) Uani 1 1 d .
H13A H 0.2384 0.5890 0.9323 0.376 Uiso 1 1 calc R
H13B H 0.2973 0.4684 0.9527 0.376 Uiso 1 1 calc R
H13C H 0.2331 0.4229 0.9677 0.376 Uiso 1 1 calc R
C17 C -0.02434(14) 0.9117(4) 0.35523(10) 0.0557(7) Uani 1 1 d .
C18 C 0.02648(12) 0.8321(4) 0.38465(10) 0.0481(7) Uani 1 1 d .
C15 C 0.08010(14) 0.8151(4) 0.36355(10) 0.0534(7) Uani 1 1 d .
C19 C 0.02512(11) 0.7868(4) 0.43071(9) 0.0430(6) Uani 1 1 d .
C20 C -0.02775(11) 0.8086(4) 0.45250(10) 0.0444(6) Uani 1 1 d .
C21 C -0.02850(12) 0.7687(4) 0.49678(10) 0.0458(7) Uani 1 1 d .
C22 C 0.02375(12) 0.6971(4) 0.52657(9) 0.0456(7) Uani 1 1 d .
C23 C 0.07670(12) 0.6746(4) 0.50493(10) 0.0490(7) Uani 1 1 d .
C24 C 0.07727(11) 0.7165(4) 0.46054(10) 0.0480(7) Uani 1 1 d .
C29 C 0.02324(14) 0.6560(4) 0.57295(10) 0.0530(7) Uani 1 1 d .
C28 C -0.02945(16) 0.6753(4) 0.59502(11) 0.0600(8) Uani 1 1 d .
C26 C 0.07670(16) 0.5935(5) 0.60362(11) 0.0640(9) Uani 1 1 d .

loop_
_atom_site_aniso_label
_atom_site_aniso_U_11
_atom_site_aniso_U_22
_atom_site_aniso_U_33
_atom_site_aniso_U_23
_atom_site_aniso_U_13
_atom_site_aniso_U_12
F20 0.0488(9) 0.0748(11) 0.0554(10) 0.0058(9) -0.0008(7) 0.0165(8)
F21 0.0577(10) 0.0745(12) 0.0627(12) 0.0021(10) 0.0214(8) 0.0135(8)
F23 0.0455(9) 0.1004(14) 0.0625(11) 0.0140(11) 0.0126(8) 0.0102(9)
F24 0.0516(9) 0.1032(14) 0.0545(10) 0.0162(10) -0.0057(8) 0.0150(9)
O6 0.0319(9) 0.0566(12) 0.0723(14) -0.0038(11) -0.0024(8) -0.0006(8)
N1 0.0319(10) 0.0498(13) 0.0515(14) 0.0045(11) -0.0025(9) 0.0027(9)
N3 0.0320(10) 0.0492(13) 0.0458(13) 0.0030(11) 0.0023(9) 0.0013(9)
N9 0.0364(11) 0.0495(13) 0.0512(13) 0.0066(11) 0.0027(9) -0.0001(10)
N7 0.0339(10) 0.0516(14) 0.0538(14) 0.0032(12) 0.0067(9) -0.0038(9)
N2 0.0420(12) 0.0566(15) 0.0648(16) 0.0158(13) -0.0039(10) -0.0061(10)
N16 0.0888(19) 0.092(2) 0.0536(17) 0.0111(17) -0.0031(15) 0.0348(17)
N14 0.0849(19) 0.0700(18) 0.0666(19) 0.0136(16) 0.0317(16) 0.0076(15)
N27 0.111(2) 0.087(2) 0.072(2) -0.0027(19) 0.0406(19) -0.0065(19)
N25 0.108(2) 0.121(3) 0.0487(17) -0.0006(19) -0.0086(17) 0.034(2)
C2 0.0366(12) 0.0498(16) 0.0432(15) 0.0023(13) 0.0047(11) -0.0003(11)
C4 0.0324(12) 0.0461(15) 0.0424(15) -0.0004(12) 0.0066(10) 0.0039(11)
C5 0.0331(12) 0.0440(15) 0.0429(14) 0.0005(13) 0.0048(10) 0.0011(10)
C6 0.0327(12) 0.0490(15) 0.0464(15) -0.0078(13) 0.0024(10) 0.0012(11)
C8 0.0471(15) 0.0478(16) 0.0528(17) 0.0066(14) 0.0039(12) -0.0006(12)
C10 0.0334(13) 0.0693(19) 0.0629(19) 0.0105(17) -0.0023(12) 0.0057(12)
C11 0.0493(18) 0.148(4) 0.082(3) -0.012(3) -0.0169(18) 0.001(2)
C12 0.094(3) 0.372(11) 0.075(3) -0.043(6) 0.004(3) -0.037(5)
C13 0.198(8) 0.60(2) 0.128(6) -0.123(11) 0.000(6) 0.076(11)
C17 0.0683(18) 0.0559(18) 0.0420(15) 0.0019(15) 0.0063(14) 0.0123(15)
C18 0.0571(16) 0.0438(16) 0.0430(16) 0.0045(13) 0.0069(12) 0.0054(12)
C15 0.0692(19) 0.0451(16) 0.0468(17) 0.0074(15) 0.0118(15) 0.0048(14)
C19 0.0476(14) 0.0383(15) 0.0421(15) 0.0020(13) 0.0043(11) 0.0020(11)
C20 0.0416(13) 0.0430(15) 0.0465(16) 0.0043(13) 0.0003(11) 0.0081(11)
C21 0.0487(14) 0.0421(15) 0.0476(16) -0.0006(14) 0.0109(12) 0.0036(12)
C22 0.0548(16) 0.0403(15) 0.0407(15) 0.0007(13) 0.0042(12) 0.0020(12)
C23 0.0459(15) 0.0513(17) 0.0469(16) 0.0065(14) -0.0022(12) 0.0049(12)
C24 0.0413(14) 0.0539(17) 0.0495(16) 0.0045(15) 0.0091(12) 0.0030(12)
C29 0.0682(18) 0.0500(17) 0.0403(15) -0.0036(14) 0.0071(13) 0.0006(14)
C28 0.081(2) 0.0520(19) 0.0503(19) -0.0004(16) 0.0196(16) -0.0017(16)
C26 0.083(2) 0.066(2) 0.0420(17) -0.0015(17) 0.0042(16) 0.0101(17)

loop_
_atom_type_symbol
_atom_type_description
_atom_type_scat_dispersion_real
_atom_type_scat_dispersion_imag
_atom_type_scat_source
C C 0.0181 0.0091 'International Tables Vol C Tables 4.2.6.8 and 6.1.1.4'
H H 0.0000 0.0000 'International Tables Vol C Tables 4.2.6.8 and 6.1.1.4'
N N 0.0311 0.0180 'International Tables Vol C Tables 4.2.6.8 and 6.1.1.4'
O O 0.0492 0.0322 'International Tables Vol C Tables 4.2.6.8 and 6.1.1.4'
F F 0.0727 0.0534 'International Tables Vol C Tables 4.2.6.8 and 6.1.1.4'

loop_
_geom_angle_atom_site_label_1
_geom_angle_atom_site_label_2
_geom_angle_atom_site_label_3
_geom_angle
C6 N1 C2 126.3(2)
C6 N1 H1 116.9
C2 N1 H1 116.9
C2 N3 C4 112.1(2)
C8 N9 C4 107.3(2)
C8 N9 C10 126.2(2)
C4 N9 C10 126.3(2)
C8 N7 C5 107.8(2)
C8 N7 H7 126.1
C5 N7 H7 126.1
C2 N2 H2A 120.0
C2 N2 H2B 120.0
H2A N2 H2B 120.0
N3 C2 N2 120.2(2)
N3 C2 N1 122.9(2)
N2 C2 N1 116.9(2)
N3 C4 C5 128.1(2)
N3 C4 N9 125.5(2)
C5 C4 N9 106.4(2)
C4 C5 N7 108.2(2)
C4 C5 C6 120.2(2)
N7 C5 C6 131.4(2)
O6 C6 N1 122.5(2)
O6 C6 C5 127.3(2)
N1 C6 C5 110.2(2)
N7 C8 N9 110.2(2)
N7 C8 H8 124.9
N9 C8 H8 124.9
N9 C10 C11 111.9(2)
N9 C10 H10A 109.2
C11 C10 H10A 109.2
N9 C10 H10B 109.2
C11 C10 H10B 109.2
H10A C10 H10B 107.9
C12 C11 C10 114.5(4)
C12 C11 H11A 108.6
C10 C11 H11A 108.6
C12 C11 H11B 108.6
C10 C11 H11B 108.6
H11A C11 H11B 107.6
C11 C12 C13 109.3(7)
C11 C12 H12A 109.8
C13 C12 H12A 109.8
C11 C12 H12B 109.8
C13 C12 H12B 109.8
H12A C12 H12B 108.3
C12 C13 H13A 109.5
C12 C13 H13B 109.5
H13A C13 H13B 109.5
C12 C13 H13C 109.5
H13A C13 H13C 109.5
H13B C13 H13C 109.5
N16 C17 C18 175.3(3)
C19 C18 C17 123.6(2)
C19 C18 C15 123.9(3)
C17 C18 C15 112.4(3)
N14 C15 C18 175.2(3)
C18 C19 C24 123.2(2)
C18 C19 C20 124.3(2)
C24 C19 C20 112.4(2)
C21 C20 F20 117.9(2)
C21 C20 C19 124.1(2)
F20 C20 C19 117.9(2)
F21 C21 C20 118.1(2)
F21 C21 C22 118.6(3)
C20 C21 C22 123.3(2)
C29 C22 C23 123.7(2)
C29 C22 C21 123.5(3)
C23 C22 C21 112.8(3)
F24 C23 C24 118.3(2)
F24 C23 C22 118.1(2)
C24 C23 C22 123.6(2)
F23 C24 C23 117.6(2)
F23 C24 C19 118.6(2)
C23 C24 C19 123.7(2)
C22 C29 C28 124.5(3)
C22 C29 C26 123.6(3)
C28 C29 C26 111.8(3)
N27 C28 C29 175.1(4)
N25 C26 C29 175.6(4)

loop_
_geom_bond_atom_site_label_1
_geom_bond_atom_site_label_2
_geom_bond_distance
F20 C20 1.351(3)
F21 C21 1.347(3)
F23 C24 1.341(3)
F24 C23 1.340(3)
O6 C6 1.235(3)
N1 C6 1.374(3)
N1 C2 1.380(3)
N1 H1 0.8600
N3 C2 1.322(3)
N3 C4 1.349(3)
N9 C8 1.342(3)
N9 C4 1.394(3)
N9 C10 1.471(3)
N7 C8 1.318(3)
N7 C5 1.376(3)
N7 H7 0.8600
N2 C2 1.326(3)
N2 H2A 0.8600
N2 H2B 0.8600
N16 C17 1.149(4)
N14 C15 1.147(4)
N27 C28 1.145(4)
N25 C26 1.134(4)
C4 C5 1.358(3)
C5 C6 1.420(3)
C8 H8 0.9300
C10 C11 1.511(5)
C10 H10A 0.9700
C10 H10B 0.9700
C11 C12 1.475(7)
C11 H11A 0.9700
C11 H11B 0.9700
C12 C13 1.493(10)
C12 H12A 0.9700
C12 H12B 0.9700
C13 H13A 0.9600
C13 H13B 0.9600
C13 H13C 0.9600
C17 C18 1.411(4)
C18 C19 1.411(4)
C18 C15 1.417(4)
C19 C24 1.414(4)
C19 C20 1.418(3)
C20 C21 1.349(4)
C21 C22 1.418(4)
C22 C29 1.411(4)
C22 C23 1.417(4)
C23 C24 1.354(4)
C29 C28 1.418(4)
C29 C26 1.430(4)

loop_
_geom_torsion_atom_site_label_1
_geom_torsion_atom_site_label_2
_geom_torsion_atom_site_label_3
_geom_torsion_atom_site_label_4
_geom_torsion
C4 N3 C2 N2 179.5(2)
C4 N3 C2 N1 1.4(4)
C6 N1 C2 N3 -4.3(4)
C6 N1 C2 N2 177.6(3)
C2 N3 C4 C5 2.7(4)
C2 N3 C4 N9 -176.7(2)
C8 N9 C4 N3 180.0(3)
C10 N9 C4 N3 4.9(4)
C8 N9 C4 C5 0.4(3)
C10 N9 C4 C5 -174.7(3)
N3 C4 C5 N7 179.9(2)
N9 C4 C5 N7 -0.6(3)
N3 C4 C5 C6 -4.2(4)
N9 C4 C5 C6 175.3(2)
C8 N7 C5 C4 0.6(3)
C8 N7 C5 C6 -174.7(3)
C2 N1 C6 O6 -178.8(3)
C2 N1 C6 C5 2.6(4)
C4 C5 C6 O6 -177.2(3)
N7 C5 C6 O6 -2.4(5)
C4 C5 C6 N1 1.3(3)
N7 C5 C6 N1 176.1(3)
C5 N7 C8 N9 -0.3(3)
C4 N9 C8 N7 -0.1(3)
C10 N9 C8 N7 175.0(3)
C8 N9 C10 C11 -99.7(4)
C4 N9 C10 C11 74.5(4)
N9 C10 C11 C12 67.1(5)
C10 C11 C12 C13 179.0(5)
C17 C18 C19 C24 -176.6(3)
C15 C18 C19 C24 -1.0(4)
C17 C18 C19 C20 2.5(5)
C15 C18 C19 C20 178.1(3)
C18 C19 C20 C21 -178.6(3)
C24 C19 C20 C21 0.5(4)
C18 C19 C20 F20 -0.1(4)
C24 C19 C20 F20 179.0(2)
F20 C20 C21 F21 0.5(4)
C19 C20 C21 F21 179.0(2)
F20 C20 C21 C22 -179.5(2)
C19 C20 C21 C22 -1.0(5)
F21 C21 C22 C29 -0.3(4)
C20 C21 C22 C29 179.7(3)
F21 C21 C22 C23 -179.3(2)
C20 C21 C22 C23 0.7(4)
C29 C22 C23 F24 0.4(4)
C21 C22 C23 F24 179.4(2)
C29 C22 C23 C24 -179.1(3)
C21 C22 C23 C24 -0.1(4)
F24 C23 C24 F23 0.1(4)
C22 C23 C24 F23 179.6(2)
F24 C23 C24 C19 -179.8(2)
C22 C23 C24 C19 -0.3(5)
C18 C19 C24 F23 -0.6(4)
C20 C19 C24 F23 -179.8(2)
C18 C19 C24 C23 179.3(3)
C20 C19 C24 C23 0.1(4)
C23 C22 C29 C28 -179.1(3)
C21 C22 C29 C28 2.0(5)
C23 C22 C29 C26 2.3(5)
C21 C22 C29 C26 -176.6(3)
